data_1570852
loop_
_publ_author_name
'Jiang, Wen'
'Rajeshkumar, Thayalan'
'Guo, Mengyue'
'Lin, Yuejian'
'Maron, Laurent'
'Zhang, Lixin'

_publ_section_title
;
 Rare-earth metal ethylene and ethyne complexes.
;
_journal_issue 10
_journal_name_full 'Chemical science'
_journal_page_first 3495
_journal_page_last 3501
_journal_paper_doi 10.1039/d3sc06599e
_journal_volume 15
_journal_year 2024
_chemical_formula_sum 'C102 H153 Al4 N10 Y2'
_chemical_formula_weight 1805.07
_space_group_crystal_system monoclinic
_space_group_IT_number 4
_space_group_name_Hall 'P 2yb'
_space_group_name_H-M_alt 'P 1 21 1'
_atom_sites_solution_hydrogens mixed
_audit_creation_method SHELXL-2019/2
_audit_update_record
;
2023-04-28 deposited with the CCDC.	2024-01-30 downloaded from the CCDC.
;
_cell_angle_alpha 90
_cell_angle_beta 90.068(2)
_cell_angle_gamma 90
_cell_formula_units_Z 2
_cell_length_a 21.3577(8)
_cell_length_b 11.1948(4)
_cell_length_c 21.4820(9)
_cell_measurement_reflns_used 9918
_cell_measurement_temperature 173(2)
_cell_measurement_theta_max 59.20
_cell_measurement_theta_min 3.58
_cell_volume 5136.2(3)
_computing_cell_refinement 'Bruker SAINT'
_computing_data_collection 'Bruker APEX2'
_computing_data_reduction 'Bruker SAINT'
_computing_molecular_graphics 'Bruker SHELXTL'
_computing_publication_material 'Bruker SHELXTL'
_computing_structure_refinement 'SHELXL-2019/2 (Sheldrick, 2019)'
_computing_structure_solution 'SHELXT 2014/5 (Sheldrick, 2014)'
_diffrn_ambient_temperature 173(2)
_diffrn_measured_fraction_theta_full 0.999
_diffrn_measured_fraction_theta_max 0.999
_diffrn_measurement_device_type 'Bruker APEX-II CCD'
_diffrn_measurement_method '\f and \w scans'
_diffrn_radiation_type GaK\a
_diffrn_radiation_wavelength 1.34138
_diffrn_reflns_av_R_equivalents 0.0932
_diffrn_reflns_av_unetI/netI 0.0953
_diffrn_reflns_Laue_measured_fraction_full 0.999
_diffrn_reflns_Laue_measured_fraction_max 0.999
_diffrn_reflns_limit_h_max 27
_diffrn_reflns_limit_h_min -27
_diffrn_reflns_limit_k_max 14
_diffrn_reflns_limit_k_min -14
_diffrn_reflns_limit_l_max 27
_diffrn_reflns_limit_l_min -27
_diffrn_reflns_number 76031
_diffrn_reflns_point_group_measured_fraction_full 0.990
_diffrn_reflns_point_group_measured_fraction_max 0.989
_diffrn_reflns_theta_full 53.594
_diffrn_reflns_theta_max 58.996
_diffrn_reflns_theta_min 3.879
_exptl_absorpt_coefficient_mu 1.460
_exptl_absorpt_correction_T_max 0.752
_exptl_absorpt_correction_T_min 0.412
_exptl_absorpt_correction_type multi-scan
_exptl_absorpt_process_details sadabs
_exptl_crystal_colour colourless
_exptl_crystal_density_diffrn 1.167
_exptl_crystal_description block
_exptl_crystal_F_000 1930
_exptl_crystal_size_max 0.210
_exptl_crystal_size_mid 0.150
_exptl_crystal_size_min 0.110
_refine_diff_density_max 1.571
_refine_diff_density_min -1.226
_refine_diff_density_rms 0.110
_refine_ls_abs_structure_details
; 
 Refined as an inversion twin. 
;
_refine_ls_abs_structure_Flack 0.08(2)
_refine_ls_extinction_method none
_refine_ls_goodness_of_fit_ref 1.009
_refine_ls_hydrogen_treatment mixed
_refine_ls_matrix_type full
_refine_ls_number_parameters 1116
_refine_ls_number_reflns 22242
_refine_ls_number_restraints 17
_refine_ls_restrained_S_all 1.009
_refine_ls_R_factor_all 0.0832
_refine_ls_R_factor_gt 0.0687
_refine_ls_shift/su_max 0.003
_refine_ls_shift/su_mean 0.000
_refine_ls_structure_factor_coef Fsqd
_refine_ls_weighting_details 'w=1/[\s^2^(Fo^2^)+(0.1262P)^2^] where P=(Fo^2^+2Fc^2^)/3'
_refine_ls_weighting_scheme calc
_refine_ls_wR_factor_gt 0.1773
_refine_ls_wR_factor_ref 0.1910
_reflns_Friedel_coverage 0.882
_reflns_Friedel_fraction_full 0.979
_reflns_Friedel_fraction_max 0.979
_reflns_number_gt 18065
_reflns_number_total 22242
_reflns_threshold_expression 'I > 2\s(I)'
_cod_data_source_file d3sc06599e2.cif
_cod_data_source_block ga_211202d_a
_cod_depositor_comments 'Adding full bibliography for 1570851--1570856.cif.'
_cod_original_sg_symbol_H-M 'P 21'
_cod_database_code 1570852
_shelx_shelxl_version_number 2019/2
_shelx_space_group_comment
; 
The symmetry employed for this shelxl refinement is uniquely defined 
by the following loop, which should always be used as a source of 
symmetry information in preference to the above space-group names. 
They are only intended as comments. 
;
_shelx_estimated_absorpt_t_min 0.749
_shelx_estimated_absorpt_t_max 0.856

loop_
_space_group_symop_operation_xyz
'x, y, z'
'-x, y+1/2, -z'

loop_
_atom_site_label
_atom_site_type_symbol
_atom_site_fract_x
_atom_site_fract_y
_atom_site_fract_z
_atom_site_U_iso_or_equiv
_atom_site_adp_type
_atom_site_occupancy
_atom_site_site_symmetry_order
_atom_site_calc_flag
_atom_site_refinement_flags_posn
_atom_site_refinement_flags_adp
_atom_site_refinement_flags_occupancy
_atom_site_disorder_assembly
_atom_site_disorder_group
Y2 Y 0.50320(2) 0.44002(5) 0.79773(2) 0.03289(15) Uani 1 1 d . . . . .
Y1 Y 1.00325(2) 0.55960(5) 0.70232(2) 0.03238(15) Uani 1 1 d . . . . .
Al3 Al 0.58459(12) 0.2466(2) 0.81150(12) 0.0537(6) Uani 1 1 d . . . . .
Al2 Al 1.08449(12) 0.7526(2) 0.68847(12) 0.0546(6) Uani 1 1 d . . . . .
Al1 Al 0.99487(13) 0.4429(3) 0.57408(12) 0.0574(6) Uani 1 1 d . . . . .
Al4 Al 0.49478(13) 0.5563(3) 0.92599(12) 0.0575(6) Uani 1 1 d . . . . .
C1 C 1.0476(5) 0.6873(9) 0.6060(4) 0.060(2) Uani 1 1 d D . . . .
H1A H 1.045(4) 0.771(2) 0.593(3) 0.071 Uiso 1 1 d D U . . .
H1B H 1.070(4) 0.641(5) 0.574(3) 0.071 Uiso 1 1 d D U . . .
C2 C 0.9861(4) 0.6214(8) 0.5930(4) 0.0548(19) Uani 1 1 d D . . . .
H2A H 0.971(3) 0.629(9) 0.5500(10) 0.066 Uiso 1 1 d D U . . .
H2B H 0.954(2) 0.651(8) 0.622(2) 0.066 Uiso 1 1 d D U . . .
C3 C 1.0272(4) 0.3560(7) 0.6550(4) 0.0498(17) Uani 1 1 d . . . . .
H3A H 1.063223 0.398658 0.673688 0.060 Uiso 1 1 calc R U . . .
H3B H 0.993541 0.348495 0.686476 0.060 Uiso 1 1 calc R U . . .
C4 C 1.0465(6) 0.2344(9) 0.6297(6) 0.084(3) Uani 1 1 d . . . . .
H4A H 1.084723 0.242920 0.604902 0.127 Uiso 1 1 calc R U . . .
H4B H 1.012871 0.202453 0.603439 0.127 Uiso 1 1 calc R U . . .
H4C H 1.054298 0.179576 0.664407 0.127 Uiso 1 1 calc R U . . .
C5 C 0.8795(6) 0.4563(15) 0.4995(7) 0.107(5) Uani 1 1 d . . . . .
H5A H 0.908286 0.464483 0.464239 0.161 Uiso 1 1 calc R U . . .
H5B H 0.868905 0.535612 0.515601 0.161 Uiso 1 1 calc R U . . .
H5C H 0.841238 0.415794 0.485663 0.161 Uiso 1 1 calc R U . . .
C6 C 0.9110(6) 0.3823(12) 0.5512(5) 0.080(3) Uani 1 1 d . . . . .
H6A H 0.914907 0.298468 0.537025 0.096 Uiso 1 1 calc R U . . .
H6B H 0.883933 0.382984 0.588531 0.096 Uiso 1 1 calc R U . . .
C7 C 1.0678(9) 0.5194(11) 0.4615(5) 0.112(5) Uani 1 1 d D . . . .
H7A H 1.037786 0.496617 0.429079 0.168 Uiso 1 1 calc R U . . .
H7B H 1.109921 0.523649 0.443584 0.168 Uiso 1 1 calc R U . . .
H7C H 1.056316 0.597704 0.478449 0.168 Uiso 1 1 calc R U . . .
C8 C 1.0668(7) 0.4265(9) 0.5136(4) 0.089(4) Uani 1 1 d D . . . .
H8A H 1.106619 0.432101 0.537093 0.107 Uiso 1 1 calc R U . . .
H8B H 1.065026 0.346017 0.494549 0.107 Uiso 1 1 calc R U . . .
C9 C 1.1704(6) 0.9403(10) 0.7380(5) 0.090(3) Uani 1 1 d D . . . .
H9A H 1.199617 1.004309 0.726822 0.136 Uiso 1 1 calc R U . . .
H9B H 1.191877 0.881934 0.764542 0.136 Uiso 1 1 calc R U . . .
H9C H 1.134751 0.974138 0.760562 0.136 Uiso 1 1 calc R U . . .
C010 C 0.5900(4) 0.6422(10) 0.5808(4) 0.065(3) Uani 1 1 d . . . . .
H010 H 0.606248 0.720107 0.573999 0.078 Uiso 1 1 calc R U . . .
C10 C 1.1472(5) 0.8785(10) 0.6789(5) 0.081(3) Uani 1 1 d D . . . .
H10A H 1.183861 0.843722 0.657393 0.098 Uiso 1 1 calc R U . . .
H10B H 1.129480 0.940482 0.651056 0.098 Uiso 1 1 calc R U . . .
C011 C 0.5046(4) 0.1958(8) 0.7678(5) 0.055(2) Uani 1 1 d . . . . .
H01A H 0.476015 0.264923 0.763780 0.066 Uiso 1 1 calc R U . . .
H01B H 0.514455 0.166142 0.725471 0.066 Uiso 1 1 calc R U . . .
C11 C 1.1717(4) 0.5492(10) 0.6952(5) 0.073(3) Uani 1 1 d D . . . .
H11A H 1.196897 0.494599 0.720674 0.109 Uiso 1 1 calc R U . . .
H11B H 1.198606 0.612433 0.678532 0.109 Uiso 1 1 calc R U . . .
H11C H 1.152563 0.504873 0.660803 0.109 Uiso 1 1 calc R U . . .
C012 C 0.6465(5) 0.1204(10) 0.8205(6) 0.078(3) Uani 1 1 d . . . . .
H01C H 0.682950 0.154355 0.842781 0.093 Uiso 1 1 calc R U . . .
H01D H 0.628294 0.058107 0.847707 0.093 Uiso 1 1 calc R U . . .
C12 C 1.1204(3) 0.6048(8) 0.7354(4) 0.0528(18) Uani 1 1 d D . . . .
H12A H 1.137884 0.629665 0.776073 0.063 Uiso 1 1 calc R U . . .
H12B H 1.086728 0.545839 0.742962 0.063 Uiso 1 1 calc R U . . .
C13 C 1.0050(4) 0.8026(8) 0.7319(5) 0.056(2) Uani 1 1 d . . . . .
H13A H 0.976068 0.733741 0.735032 0.067 Uiso 1 1 calc R U . . .
H13B H 1.014689 0.830527 0.774604 0.067 Uiso 1 1 calc R U . . .
C14 C 0.9743(7) 0.9025(9) 0.6952(7) 0.094(4) Uani 1 1 d . . . . .
H14A H 0.958992 0.871116 0.655343 0.140 Uiso 1 1 calc R U . . .
H14B H 1.004914 0.965902 0.687418 0.140 Uiso 1 1 calc R U . . .
H14C H 0.939023 0.934986 0.718941 0.140 Uiso 1 1 calc R U . . .
C15 C 0.9214(3) 0.5172(5) 0.8028(3) 0.0303(12) Uani 1 1 d . . . . .
C16 C 0.8465(3) 0.5025(6) 0.7145(3) 0.0338(13) Uani 1 1 d . . . . .
C017 C 0.2734(5) 0.2095(9) 0.7859(6) 0.075(3) Uani 1 1 d . . . . .
H01E H 0.234624 0.212761 0.810217 0.112 Uiso 1 1 calc R U . . .
H01F H 0.286612 0.126164 0.781267 0.112 Uiso 1 1 calc R U . . .
H01G H 0.266025 0.244320 0.744644 0.112 Uiso 1 1 calc R U . . .
C17 C 0.8288(3) 0.3806(6) 0.7118(3) 0.0398(14) Uani 1 1 d . . . . .
C18 C 0.7751(4) 0.3481(8) 0.6780(4) 0.0543(19) Uani 1 1 d . . . . .
H18 H 0.762790 0.266580 0.676905 0.065 Uiso 1 1 calc R U . . .
C19 C 0.7405(4) 0.4306(9) 0.6469(4) 0.060(2) Uani 1 1 d . . . . .
H19 H 0.703940 0.406858 0.624926 0.072 Uiso 1 1 calc R U . . .
C20 C 0.7583(3) 0.5476(9) 0.6474(4) 0.0544(19) Uani 1 1 d . . . . .
H20 H 0.734391 0.604213 0.624613 0.065 Uiso 1 1 calc R U . . .
C21 C 0.8108(3) 0.5862(6) 0.6807(3) 0.0394(15) Uani 1 1 d . . . . .
C021 C 0.5243(4) 0.2833(9) 0.6091(4) 0.060(2) Uani 1 1 d . . . . .
H021 H 0.495857 0.278327 0.645914 0.072 Uiso 1 1 calc R U . . .
C22 C 0.8247(4) 0.7194(7) 0.6805(4) 0.056(2) Uani 1 1 d . . . . .
H22 H 0.865338 0.732857 0.702489 0.067 Uiso 1 1 calc R U . . .
C23 C 0.7741(5) 0.7901(9) 0.7139(5) 0.072(3) Uani 1 1 d . . . . .
H23A H 0.733723 0.776670 0.693308 0.108 Uiso 1 1 calc R U . . .
H23B H 0.784424 0.875342 0.712465 0.108 Uiso 1 1 calc R U . . .
H23C H 0.771568 0.763869 0.757302 0.108 Uiso 1 1 calc R U . . .
C24 C 0.8311(5) 0.7655(10) 0.6124(6) 0.080(3) Uani 1 1 d . . . . .
H24A H 0.862975 0.718613 0.590568 0.120 Uiso 1 1 calc R U . . .
H24B H 0.843483 0.849821 0.612884 0.120 Uiso 1 1 calc R U . . .
H24C H 0.790833 0.757241 0.590866 0.120 Uiso 1 1 calc R U . . .
C25 C 0.8655(4) 0.2813(6) 0.7448(4) 0.0490(17) Uani 1 1 d . . . . .
H25 H 0.903926 0.317528 0.763498 0.059 Uiso 1 1 calc R U . . .
C026 C 0.4898(6) 0.2328(13) 0.5521(5) 0.086(4) Uani 1 1 d . . . . .
H02A H 0.446493 0.261730 0.551954 0.129 Uiso 1 1 calc R U . . .
H02B H 0.489959 0.145351 0.554003 0.129 Uiso 1 1 calc R U . . .
H02C H 0.510932 0.259132 0.514039 0.129 Uiso 1 1 calc R U . . .
C26 C 0.8861(6) 0.1842(10) 0.6981(6) 0.086(3) Uani 1 1 d . . . . .
H26A H 0.849344 0.139352 0.683956 0.129 Uiso 1 1 calc R U . . .
H26B H 0.915615 0.129694 0.718433 0.129 Uiso 1 1 calc R U . . .
H26C H 0.906431 0.222019 0.662284 0.129 Uiso 1 1 calc R U . . .
C27 C 0.8267(5) 0.2276(9) 0.7970(5) 0.070(2) Uani 1 1 d . . . . .
H27A H 0.820323 0.287510 0.829661 0.104 Uiso 1 1 calc R U . . .
H27B H 0.848803 0.158528 0.814527 0.104 Uiso 1 1 calc R U . . .
H27C H 0.786041 0.201953 0.780629 0.104 Uiso 1 1 calc R U . . .
C28 C 1.0238(3) 0.4919(7) 0.8603(3) 0.0383(14) Uani 1 1 d . . . . .
C028 C 0.4735(6) 0.0979(9) 0.8054(7) 0.089(4) Uani 1 1 d . . . . .
H02D H 0.456058 0.131957 0.843622 0.134 Uiso 1 1 calc R U . . .
H02E H 0.504565 0.036746 0.816072 0.134 Uiso 1 1 calc R U . . .
H02F H 0.439858 0.061703 0.780754 0.134 Uiso 1 1 calc R U . . .
C29 C 1.0484(3) 0.3761(8) 0.8707(4) 0.0498(18) Uani 1 1 d . . . . .
C30 C 1.0901(4) 0.3583(10) 0.9189(4) 0.063(3) Uani 1 1 d . . . . .
H30 H 1.106220 0.280305 0.925635 0.076 Uiso 1 1 calc R U . . .
C030 C 0.5273(4) 0.6419(7) 0.8455(4) 0.0539(19) Uani 1 1 d . . . . .
H03A H 0.563747 0.599399 0.827580 0.065 Uiso 1 1 calc R U . . .
H03B H 0.493954 0.647641 0.813562 0.065 Uiso 1 1 calc R U . . .
C31 C 1.1091(4) 0.4487(12) 0.9573(4) 0.073(3) Uani 1 1 d . . . . .
H31 H 1.137549 0.433626 0.990388 0.087 Uiso 1 1 calc R U . . .
C031 C 0.6707(4) 0.4520(11) 0.8040(5) 0.069(3) Uani 1 1 d . . . . .
H03C H 0.651292 0.509797 0.832301 0.103 Uiso 1 1 calc R U . . .
H03D H 0.700205 0.493392 0.776576 0.103 Uiso 1 1 calc R U . . .
H03E H 0.693074 0.391390 0.828278 0.103 Uiso 1 1 calc R U . . .
C32 C 1.0862(4) 0.5623(12) 0.9469(4) 0.069(3) Uani 1 1 d . . . . .
H32 H 1.099375 0.625010 0.973707 0.083 Uiso 1 1 calc R U . . .
C032 C 0.3862(6) 0.8135(10) 0.8019(6) 0.084(3) Uani 1 1 d . . . . .
H03F H 0.349064 0.853691 0.818690 0.126 Uiso 1 1 calc R U . . .
H03G H 0.412803 0.872142 0.780798 0.126 Uiso 1 1 calc R U . . .
H03H H 0.409650 0.776361 0.836007 0.126 Uiso 1 1 calc R U . . .
C33 C 1.0444(3) 0.5888(8) 0.8985(3) 0.0481(18) Uani 1 1 d . . . . .
C34 C 1.0241(4) 0.7160(9) 0.8900(4) 0.059(2) Uani 1 1 d . . . . .
H34 H 0.995560 0.720901 0.853091 0.070 Uiso 1 1 calc R U . . .
C034 C 0.4116(5) 0.6185(11) 0.9490(5) 0.078(3) Uani 1 1 d . . . . .
H03I H 0.416129 0.701808 0.963742 0.093 Uiso 1 1 calc R U . . .
H03J H 0.384599 0.619654 0.911469 0.093 Uiso 1 1 calc R U . . .
C35 C 0.9895(5) 0.7665(13) 0.9478(5) 0.087(4) Uani 1 1 d . . . . .
H35A H 0.949282 0.725405 0.952663 0.130 Uiso 1 1 calc R U . . .
H35B H 0.982210 0.852203 0.942132 0.130 Uiso 1 1 calc R U . . .
H35C H 1.015189 0.753594 0.984995 0.130 Uiso 1 1 calc R U . . .
C035 C 0.4859(4) 0.3782(9) 0.9066(4) 0.056(2) Uani 1 1 d D . . . .
H03K H 0.473(3) 0.359(8) 0.9491(11) 0.068 Uiso 1 1 d D U . . .
H03L H 0.456(3) 0.346(8) 0.877(2) 0.068 Uiso 1 1 d D U . . .
C36 C 1.0808(5) 0.7981(11) 0.8790(6) 0.078(3) Uani 1 1 d . . . . .
H36A H 1.111825 0.785247 0.911931 0.117 Uiso 1 1 calc R U . . .
H36B H 1.067102 0.881673 0.879512 0.117 Uiso 1 1 calc R U . . .
H36C H 1.099540 0.779712 0.838485 0.117 Uiso 1 1 calc R U . . .
C37 C 1.0305(4) 0.2709(8) 0.8301(4) 0.060(2) Uani 1 1 d . . . . .
H37 H 1.001575 0.300713 0.796955 0.072 Uiso 1 1 calc R U . . .
C38 C 0.9967(6) 0.1727(12) 0.8658(7) 0.094(4) Uani 1 1 d . . . . .
H38A H 1.022205 0.148131 0.901526 0.140 Uiso 1 1 calc R U . . .
H38B H 0.989875 0.104059 0.838329 0.140 Uiso 1 1 calc R U . . .
H38C H 0.956241 0.202786 0.880533 0.140 Uiso 1 1 calc R U . . .
C038 C 0.4976(6) 0.8276(12) 0.6341(7) 0.091(4) Uani 1 1 d . . . . .
H138 H 0.525719 0.858878 0.601997 0.137 Uiso 1 1 calc R U . . .
H139 H 0.486354 0.891922 0.662955 0.137 Uiso 1 1 calc R U . . .
H03M H 0.459591 0.796106 0.614461 0.137 Uiso 1 1 calc R U . . .
C39 C 1.0885(6) 0.2188(12) 0.7982(6) 0.091(4) Uani 1 1 d . . . . .
H39A H 1.107732 0.279944 0.771676 0.137 Uiso 1 1 calc R U . . .
H39B H 1.076257 0.150226 0.772561 0.137 Uiso 1 1 calc R U . . .
H39C H 1.118740 0.192974 0.829791 0.137 Uiso 1 1 calc R U . . .
C40 C 0.8174(3) 0.5588(6) 0.8475(3) 0.0371(13) Uani 1 1 d . . . . .
H40A H 0.788399 0.508497 0.872038 0.045 Uiso 1 1 calc R U . . .
H40B H 0.803855 0.554500 0.803423 0.045 Uiso 1 1 calc R U . . .
C41 C 0.8108(3) 0.6876(7) 0.8694(3) 0.0431(15) Uani 1 1 d . . . . .
C42 C 0.7567(4) 0.7203(8) 0.9004(5) 0.063(2) Uani 1 1 d . . . . .
H42 H 0.726430 0.661813 0.911398 0.075 Uiso 1 1 calc R U . . .
C43 C 0.7470(6) 0.8425(10) 0.9156(5) 0.082(3) Uani 1 1 d . . . . .
H43 H 0.710287 0.865988 0.937343 0.098 Uiso 1 1 calc R U . . .
C44 C 0.7908(6) 0.9271(9) 0.8988(5) 0.076(3) Uani 1 1 d . . . . .
H44 H 0.784108 1.009156 0.907983 0.092 Uiso 1 1 calc R U . . .
C45 C 0.8432(5) 0.8920(9) 0.8693(5) 0.073(3) Uani 1 1 d . . . . .
H45 H 0.873505 0.950256 0.858176 0.088 Uiso 1 1 calc R U . . .
C46 C 0.8541(4) 0.7738(7) 0.8548(4) 0.0517(18) Uani 1 1 d . . . . .
H46 H 0.891852 0.751882 0.834407 0.062 Uiso 1 1 calc R U . . .
C47 C 0.9013(3) 0.4737(9) 0.9148(4) 0.056(2) Uani 1 1 d . . . . .
H47A H 0.924089 0.541921 0.933362 0.068 Uiso 1 1 calc R U . . .
H47B H 0.931273 0.406698 0.910808 0.068 Uiso 1 1 calc R U . . .
C48 C 0.8499(3) 0.4366(8) 0.9589(3) 0.0476(16) Uani 1 1 d . . . . .
C49 C 0.8274(4) 0.3208(10) 0.9566(4) 0.064(2) Uani 1 1 d . . . . .
H49 H 0.844829 0.266221 0.927549 0.076 Uiso 1 1 calc R U . . .
C50 C 0.7798(5) 0.2826(13) 0.9960(6) 0.094(4) Uani 1 1 d . . . . .
H50 H 0.765079 0.202614 0.993808 0.113 Uiso 1 1 calc R U . . .
C51 C 0.7551(5) 0.3586(15) 1.0366(7) 0.103(5) Uani 1 1 d . . . . .
H51 H 0.721585 0.333724 1.062557 0.123 Uiso 1 1 calc R U . . .
C52 C 0.7783(7) 0.4746(15) 1.0412(6) 0.115(6) Uani 1 1 d . . . . .
H52 H 0.761339 0.527438 1.071367 0.137 Uiso 1 1 calc R U . . .
C53 C 0.8259(5) 0.5141(10) 1.0020(4) 0.072(3) Uani 1 1 d . . . . .
H53 H 0.841534 0.593286 1.005185 0.086 Uiso 1 1 calc R U . . .
C03A C 0.5478(5) 0.3122(9) 0.8942(4) 0.061(2) Uani 1 1 d D . . . .
H03N H 0.550(4) 0.245(4) 0.923(3) 0.074 Uiso 1 1 d D U . . .
H03O H 0.580(3) 0.372(5) 0.905(4) 0.074 Uiso 1 1 d D U . . .
C02B C 0.6085(4) 0.5506(12) 0.5425(4) 0.073(3) Uani 1 1 d . . . . .
H02G H 0.636723 0.565601 0.509238 0.087 Uiso 1 1 calc R U . . .
C00C C 0.3104(3) 0.3127(7) 0.6307(3) 0.0441(15) Uani 1 1 d . . . . .
C01C C 0.4011(3) 0.5259(10) 0.5849(4) 0.058(2) Uani 1 1 d . . . . .
H01H H 0.423570 0.457308 0.566280 0.070 Uiso 1 1 calc R U . . .
H01I H 0.431274 0.592676 0.588484 0.070 Uiso 1 1 calc R U . . .
C01E C 0.2567(4) 0.2790(8) 0.5994(4) 0.061(2) Uani 1 1 d . . . . .
H01J H 0.226448 0.337490 0.588318 0.073 Uiso 1 1 calc R U . . .
C02F C 0.3270(4) 0.6795(10) 0.5432(5) 0.066(2) Uani 1 1 d . . . . .
H02H H 0.345379 0.733955 0.571767 0.079 Uiso 1 1 calc R U . . .
C02G C 0.5879(6) 0.7800(13) 0.7024(6) 0.095(4) Uani 1 1 d . . . . .
H02I H 0.604070 0.722164 0.732672 0.143 Uiso 1 1 calc R U . . .
H02J H 0.576239 0.853841 0.723959 0.143 Uiso 1 1 calc R U . . .
H02K H 0.620380 0.797450 0.671474 0.143 Uiso 1 1 calc R U . . .
C01H C 0.2901(5) 0.0750(9) 0.6006(5) 0.076(3) Uani 1 1 d . . . . .
H01K H 0.282986 -0.006606 0.590798 0.092 Uiso 1 1 calc R U . . .
C02H C 0.5443(3) 0.4099(8) 0.6011(3) 0.0500(18) Uani 1 1 d . . . . .
C01I C 0.5858(4) 0.4357(12) 0.5527(4) 0.067(3) Uani 1 1 d . . . . .
H01L H 0.598936 0.372910 0.525973 0.080 Uiso 1 1 calc R U . . .
C01J C 0.2581(3) 0.4515(9) 0.8525(4) 0.0538(19) Uani 1 1 d . . . . .
H01M H 0.234507 0.394965 0.875567 0.065 Uiso 1 1 calc R U . . .
C01K C 0.3268(5) 0.7719(9) 0.7031(5) 0.069(2) Uani 1 1 d . . . . .
H01N H 0.310038 0.707970 0.676737 0.104 Uiso 1 1 calc R U . . .
H01O H 0.353209 0.824789 0.677980 0.104 Uiso 1 1 calc R U . . .
H01P H 0.292154 0.817831 0.720941 0.104 Uiso 1 1 calc R U . . .
C02K C 0.5806(5) 0.2029(10) 0.6206(6) 0.076(3) Uani 1 1 d . . . . .
H02L H 0.567274 0.119195 0.620168 0.113 Uiso 1 1 calc R U . . .
H02M H 0.599073 0.221928 0.661243 0.113 Uiso 1 1 calc R U . . .
H02N H 0.611862 0.215933 0.587922 0.113 Uiso 1 1 calc R U . . .
C01M C 0.5457(7) 0.7639(9) 0.8694(6) 0.087(3) Uani 1 1 d . . . . .
H01Q H 0.573385 0.755041 0.905446 0.130 Uiso 1 1 calc R U . . .
H01R H 0.507987 0.807925 0.881648 0.130 Uiso 1 1 calc R U . . .
H01S H 0.567515 0.807924 0.836474 0.130 Uiso 1 1 calc R U . . .
C02M C 0.5667(7) 0.5708(10) 0.9874(4) 0.092(4) Uani 1 1 d D . . . .
H02O H 0.606588 0.562703 0.964365 0.110 Uiso 1 1 calc R U . . .
H02P H 0.565766 0.651712 1.005930 0.110 Uiso 1 1 calc R U . . .
C01N C 0.3431(6) 0.1065(8) 0.6306(6) 0.075(3) Uani 1 1 d . . . . .
H01T H 0.372734 0.046996 0.641715 0.090 Uiso 1 1 calc R U . . .
C02N C 0.2772(7) 0.5277(15) 0.4589(6) 0.114(6) Uani 1 1 d . . . . .
H02Q H 0.260063 0.475235 0.428581 0.137 Uiso 1 1 calc R U . . .
C00O C 0.3106(3) 0.4125(6) 0.8190(3) 0.0386(14) Uani 1 1 d . . . . .
C02O C 0.3792(7) 0.5438(14) 1.0002(7) 0.104(4) Uani 1 1 d . . . . .
H02R H 0.370190 0.463584 0.984175 0.156 Uiso 1 1 calc R U . . .
H02S H 0.339946 0.582630 1.012368 0.156 Uiso 1 1 calc R U . . .
H02T H 0.406846 0.537685 1.036471 0.156 Uiso 1 1 calc R U . . .
C00Q C 0.2465(5) 0.1584(11) 0.5840(6) 0.082(3) Uani 1 1 d . . . . .
H00Q H 0.209626 0.135294 0.562276 0.098 Uiso 1 1 calc R U . . .
C02Q C 0.6207(4) 0.3927(8) 0.7654(4) 0.0515(18) Uani 1 1 d . . . . .
H02U H 0.638736 0.366976 0.725120 0.062 Uiso 1 1 calc R U . . .
H02V H 0.586776 0.450572 0.756693 0.062 Uiso 1 1 calc R U . . .
C00S C 0.4213(3) 0.4823(5) 0.6971(3) 0.0308(12) Uani 1 1 d . . . . .
C00T C 0.5480(3) 0.6236(8) 0.6293(4) 0.0503(18) Uani 1 1 d . . . . .
C01T C 0.3248(6) 0.4882(11) 0.4983(4) 0.078(3) Uani 1 1 d . . . . .
H01U H 0.340048 0.408746 0.494940 0.093 Uiso 1 1 calc R U . . .
C01U C 0.5237(3) 0.5090(7) 0.6389(3) 0.0367(14) Uani 1 1 d . . . . .
C02U C 0.2554(6) 0.6403(17) 0.4640(7) 0.109(6) Uani 1 1 d . . . . .
H02W H 0.222270 0.665337 0.437524 0.131 Uiso 1 1 calc R U . . .
C00V C 0.3286(3) 0.6183(6) 0.7882(3) 0.0404(15) Uani 1 1 d . . . . .
C01V C 0.3304(5) 0.2325(10) 0.8872(5) 0.078(3) Uani 1 1 d . . . . .
H01V H 0.363331 0.276025 0.909434 0.117 Uiso 1 1 calc R U . . .
H01W H 0.340779 0.147260 0.886078 0.117 Uiso 1 1 calc R U . . .
H01X H 0.290353 0.243635 0.908686 0.117 Uiso 1 1 calc R U . . .
C00W C 0.3658(4) 0.7174(6) 0.7555(4) 0.0504(18) Uani 1 1 d . . . . .
H00W H 0.404248 0.681071 0.736827 0.060 Uiso 1 1 calc R U . . .
C01W C 0.5304(4) 0.7279(9) 0.6698(4) 0.062(2) Uani 1 1 d . . . . .
H01Y H 0.501070 0.698327 0.702560 0.075 Uiso 1 1 calc R U . . .
C01X C 0.2753(4) 0.6513(8) 0.8211(4) 0.0518(18) Uani 1 1 d . . . . .
H01Z H 0.262910 0.732780 0.821726 0.062 Uiso 1 1 calc R U . . .
C01Y C 0.6707(5) 0.0592(11) 0.7625(6) 0.086(3) Uani 1 1 d . . . . .
H01$ H 0.635345 0.034057 0.736570 0.129 Uiso 1 1 calc R U . . .
H01: H 0.695468 -0.010965 0.774407 0.129 Uiso 1 1 calc R U . . .
H01 H 0.697127 0.114811 0.739041 0.129 Uiso 1 1 calc R U . . .
C02Y C 0.2795(6) 0.7188(13) 0.5056(7) 0.091(4) Uani 1 1 d . . . . .
H02Y H 0.263966 0.798164 0.508511 0.109 Uiso 1 1 calc R U . . .
C00Z C 0.3251(4) 0.2809(7) 0.8197(4) 0.056(2) Uani 1 1 d . . . . .
H00Z H 0.365815 0.267334 0.797902 0.067 Uiso 1 1 calc R U . . .
C01Z C 0.2401(4) 0.5681(10) 0.8529(4) 0.060(2) Uani 1 1 d . . . . .
H0AA H 0.203538 0.591907 0.874829 0.072 Uiso 1 1 calc R U . . .
C02Z C 0.5657(10) 0.4788(12) 1.0399(6) 0.133(7) Uani 1 1 d D . . . .
H02$ H 0.529577 0.493575 1.066869 0.200 Uiso 1 1 calc R U . . .
H02: H 0.604340 0.485407 1.064391 0.200 Uiso 1 1 calc R U . . .
H02 H 0.562713 0.398315 1.022187 0.200 Uiso 1 1 calc R U . . .
N1 N 0.8802(2) 0.5080(5) 0.8523(2) 0.0338(11) Uani 1 1 d . . . . .
N2 N 0.9844(2) 0.5112(5) 0.8075(2) 0.0346(11) Uani 1 1 d . . . . .
N3 N 0.9042(2) 0.5385(5) 0.7434(2) 0.0334(11) Uani 1 1 d . . . . .
N4 N 0.3803(2) 0.4919(5) 0.6484(2) 0.0350(11) Uani 1 1 d . . . . .
N5 N 0.4038(2) 0.4605(5) 0.7566(2) 0.0322(11) Uani 1 1 d . . . . .
N6 N 0.4844(2) 0.4888(5) 0.6922(3) 0.0359(11) Uani 1 1 d . . . . .
N00D N 0.3467(3) 0.4964(6) 0.7859(3) 0.0438(13) Uani 1 1 d . . . . .
N00J N 0.3175(3) 0.4404(6) 0.6524(3) 0.0513(14) Uani 1 1 d . . . . .
H00J H 0.288936 0.487517 0.635961 0.062 Uiso 1 1 d R U . . .
N00K N 0.3492(3) 0.5629(8) 0.5413(3) 0.0596(17) Uani 1 1 d . . . . .
N00M N 0.3546(4) 0.2251(7) 0.6453(4) 0.070(2) Uani 1 1 d . . . . .
H00M H 0.389838 0.245111 0.663834 0.084 Uiso 1 1 calc R U . . .

loop_
_atom_site_aniso_label
_atom_site_aniso_U_11
_atom_site_aniso_U_22
_atom_site_aniso_U_33
_atom_site_aniso_U_23
_atom_site_aniso_U_13
_atom_site_aniso_U_12
Y2 0.0281(3) 0.0344(3) 0.0362(3) -0.0026(2) 0.00611(19) -0.0022(2)
Y1 0.0276(3) 0.0335(3) 0.0361(3) -0.0025(2) 0.00809(19) 0.0019(2)
Al3 0.0473(13) 0.0476(13) 0.0662(14) -0.0010(11) 0.0046(10) 0.0088(10)
Al2 0.0481(13) 0.0492(13) 0.0666(14) -0.0008(11) 0.0088(10) -0.0072(10)
Al1 0.0671(15) 0.0542(15) 0.0509(13) -0.0112(13) 0.0105(10) -0.0036(14)
Al4 0.0677(15) 0.0547(15) 0.0501(13) -0.0097(13) 0.0043(10) 0.0019(14)
C1 0.063(5) 0.058(5) 0.057(5) 0.000(4) 0.009(4) -0.007(4)
C2 0.058(5) 0.055(5) 0.051(4) 0.006(4) 0.004(4) 0.007(4)
C3 0.047(4) 0.051(4) 0.052(4) -0.008(3) 0.003(3) 0.007(3)
C4 0.108(9) 0.046(5) 0.099(8) -0.020(5) 0.025(6) 0.015(5)
C5 0.085(8) 0.136(13) 0.100(9) -0.006(9) -0.028(7) 0.001(9)
C6 0.081(7) 0.090(8) 0.069(6) -0.019(5) 0.001(5) -0.012(6)
C7 0.160(15) 0.097(10) 0.079(8) -0.006(7) 0.046(8) 0.010(9)
C8 0.139(11) 0.070(7) 0.058(5) -0.012(5) 0.044(6) 0.001(7)
C9 0.078(7) 0.059(6) 0.135(10) -0.017(7) 0.016(7) -0.015(6)
C010 0.031(4) 0.096(7) 0.069(5) 0.035(5) 0.012(3) -0.001(4)
C10 0.059(6) 0.070(6) 0.116(9) -0.005(6) 0.016(5) -0.031(5)
C011 0.043(4) 0.040(4) 0.082(6) -0.007(4) 0.008(4) -0.002(3)
C11 0.043(4) 0.076(7) 0.100(7) -0.003(6) 0.024(4) 0.002(5)
C012 0.070(6) 0.064(6) 0.099(7) 0.002(5) 0.002(5) 0.026(5)
C12 0.034(4) 0.060(5) 0.064(5) -0.005(4) 0.008(3) 0.006(3)
C13 0.039(4) 0.044(5) 0.084(6) 0.003(4) 0.008(4) 0.000(3)
C14 0.089(8) 0.035(5) 0.157(12) 0.010(6) 0.014(8) 0.004(5)
C15 0.020(3) 0.026(3) 0.044(3) -0.003(2) 0.008(2) 0.003(2)
C16 0.032(3) 0.036(3) 0.034(3) -0.001(2) 0.007(2) 0.002(3)
C017 0.065(6) 0.060(6) 0.100(7) -0.009(5) 0.026(5) -0.028(5)
C17 0.034(3) 0.039(4) 0.047(4) -0.005(3) 0.003(3) -0.001(3)
C18 0.050(4) 0.061(5) 0.052(4) -0.016(4) 0.003(3) -0.015(4)
C19 0.041(4) 0.081(6) 0.058(4) -0.004(4) -0.009(3) -0.017(4)
C20 0.033(3) 0.078(6) 0.052(4) 0.007(4) -0.005(3) -0.001(4)
C21 0.033(3) 0.046(4) 0.039(3) 0.004(3) 0.002(2) 0.001(3)
C021 0.040(4) 0.077(6) 0.062(5) -0.018(4) 0.006(3) 0.003(4)
C22 0.041(4) 0.050(5) 0.076(5) 0.016(4) -0.007(4) 0.006(3)
C23 0.061(5) 0.054(5) 0.101(7) -0.001(5) -0.011(5) 0.025(4)
C24 0.052(5) 0.077(7) 0.112(8) 0.053(6) 0.012(5) 0.014(5)
C25 0.047(4) 0.031(3) 0.069(5) -0.003(3) 0.001(3) -0.002(3)
C026 0.070(6) 0.113(10) 0.075(7) -0.045(7) 0.005(5) -0.001(6)
C26 0.092(8) 0.047(5) 0.121(9) -0.024(6) 0.007(7) 0.013(5)
C27 0.070(6) 0.059(6) 0.080(6) 0.015(5) -0.003(5) -0.009(5)
C28 0.023(3) 0.065(4) 0.027(3) 0.006(3) 0.008(2) 0.001(3)
C028 0.082(8) 0.039(5) 0.147(11) 0.017(6) 0.001(7) -0.005(5)
C29 0.026(3) 0.072(5) 0.051(4) 0.020(4) 0.008(3) 0.006(3)
C30 0.038(4) 0.094(7) 0.058(5) 0.031(5) 0.001(3) -0.001(4)
C030 0.045(4) 0.046(4) 0.071(5) -0.012(4) 0.010(4) -0.004(3)
C31 0.041(4) 0.130(10) 0.047(4) 0.037(6) -0.003(3) -0.013(6)
C031 0.052(5) 0.070(6) 0.084(6) -0.006(5) -0.012(4) -0.013(5)
C32 0.042(4) 0.122(9) 0.043(4) -0.002(5) 0.004(3) -0.026(5)
C032 0.088(8) 0.047(5) 0.119(9) -0.019(6) 0.009(6) -0.010(5)
C33 0.030(3) 0.078(6) 0.036(3) -0.008(3) 0.006(2) -0.007(3)
C34 0.044(4) 0.067(6) 0.065(5) -0.016(4) 0.011(4) -0.004(4)
C034 0.081(7) 0.085(7) 0.067(6) -0.011(5) 0.010(5) 0.010(6)
C35 0.062(6) 0.109(10) 0.089(7) -0.052(7) 0.012(5) -0.003(6)
C035 0.057(5) 0.059(5) 0.053(4) 0.005(4) 0.009(4) -0.009(4)
C36 0.065(6) 0.081(7) 0.089(7) -0.019(6) 0.006(5) -0.014(5)
C37 0.049(4) 0.051(5) 0.080(6) 0.005(4) 0.000(4) 0.025(4)
C38 0.078(8) 0.066(7) 0.137(11) 0.015(8) -0.011(7) -0.007(6)
C038 0.080(8) 0.063(7) 0.130(11) 0.025(7) 0.016(7) 0.006(6)
C39 0.071(7) 0.095(9) 0.107(8) 0.001(7) 0.003(6) 0.048(6)
C40 0.023(3) 0.043(3) 0.045(3) 0.000(3) 0.008(2) 0.003(3)
C41 0.037(3) 0.047(4) 0.046(4) -0.004(3) 0.005(3) 0.009(3)
C42 0.046(4) 0.059(5) 0.083(6) -0.012(4) 0.019(4) 0.014(4)
C43 0.078(7) 0.076(7) 0.093(7) -0.026(6) 0.014(6) 0.039(6)
C44 0.085(7) 0.052(5) 0.092(7) -0.019(5) -0.010(5) 0.024(5)
C45 0.073(6) 0.043(4) 0.103(8) -0.013(5) -0.020(5) 0.008(4)
C46 0.044(4) 0.042(4) 0.069(5) -0.007(3) 0.004(3) 0.001(3)
C47 0.030(3) 0.094(7) 0.045(4) 0.015(4) 0.009(3) -0.005(4)
C48 0.031(3) 0.066(5) 0.046(4) 0.012(4) 0.012(2) 0.008(3)
C49 0.051(5) 0.074(6) 0.065(5) 0.021(4) 0.004(4) 0.000(4)
C50 0.057(6) 0.111(10) 0.115(9) 0.069(8) 0.009(6) -0.011(6)
C51 0.058(6) 0.133(13) 0.117(10) 0.072(9) 0.044(6) 0.022(7)
C52 0.118(11) 0.126(13) 0.099(9) 0.040(8) 0.062(8) 0.070(10)
C53 0.093(7) 0.075(6) 0.049(4) 0.010(4) 0.029(4) 0.020(5)
C03A 0.068(5) 0.058(5) 0.059(5) 0.001(4) 0.008(4) 0.011(4)
C02B 0.040(4) 0.126(9) 0.052(5) 0.037(6) 0.017(3) 0.015(5)
C00C 0.034(3) 0.049(4) 0.049(4) -0.003(3) 0.010(3) -0.011(3)
C01C 0.033(3) 0.098(7) 0.043(4) 0.012(4) 0.009(3) 0.004(4)
C01E 0.040(4) 0.063(5) 0.079(6) -0.011(4) -0.003(4) -0.010(4)
C02F 0.056(5) 0.074(6) 0.068(5) 0.023(5) 0.010(4) 0.002(5)
C02G 0.072(7) 0.101(10) 0.113(9) 0.003(7) 0.013(6) -0.054(7)
C01H 0.075(6) 0.054(5) 0.100(7) -0.025(5) 0.024(5) -0.020(5)
C02H 0.029(3) 0.074(5) 0.047(4) -0.007(3) 0.005(3) 0.005(3)
C01I 0.038(4) 0.118(9) 0.044(4) -0.003(5) 0.012(3) 0.024(5)
C01J 0.035(3) 0.076(6) 0.050(4) 0.008(4) 0.019(3) 0.002(4)
C01K 0.065(6) 0.061(6) 0.081(6) 0.013(5) 0.013(5) 0.005(4)
C02K 0.055(5) 0.082(7) 0.090(7) -0.022(5) 0.005(5) 0.014(5)
C01M 0.107(9) 0.047(5) 0.106(8) -0.019(5) -0.010(7) -0.011(6)
C02M 0.135(11) 0.079(7) 0.060(6) -0.016(5) -0.039(6) 0.007(8)
C01N 0.085(7) 0.038(4) 0.102(7) -0.007(5) 0.030(6) -0.007(4)
C02N 0.119(11) 0.123(12) 0.099(9) 0.035(8) -0.050(8) -0.073(10)
C00O 0.029(3) 0.045(4) 0.042(3) 0.001(3) 0.011(2) -0.006(3)
C02O 0.089(8) 0.117(11) 0.107(9) -0.005(8) 0.045(7) -0.010(8)
C00Q 0.063(6) 0.083(7) 0.099(8) -0.028(6) 0.000(5) -0.035(6)
C02Q 0.036(4) 0.062(5) 0.057(4) -0.005(4) 0.005(3) -0.004(3)
C00S 0.027(3) 0.030(3) 0.035(3) -0.003(2) 0.005(2) -0.002(2)
C00T 0.031(3) 0.068(5) 0.051(4) 0.016(4) 0.008(3) -0.005(3)
C01T 0.107(8) 0.078(6) 0.048(5) 0.016(4) -0.026(5) -0.023(6)
C01U 0.019(3) 0.057(4) 0.034(3) 0.006(3) 0.008(2) 0.002(3)
C02U 0.059(6) 0.141(14) 0.127(11) 0.078(11) -0.027(7) -0.021(8)
C00V 0.036(3) 0.036(3) 0.049(4) -0.005(3) 0.010(3) 0.003(3)
C01V 0.051(5) 0.079(7) 0.105(7) 0.051(6) 0.001(5) -0.011(5)
C00W 0.046(4) 0.031(3) 0.074(5) -0.006(3) 0.014(4) 0.000(3)
C01W 0.051(5) 0.062(5) 0.074(5) 0.006(4) 0.015(4) -0.022(4)
C01X 0.046(4) 0.054(5) 0.055(4) -0.013(3) 0.009(3) 0.015(3)
C01Y 0.073(7) 0.059(6) 0.127(9) -0.016(6) 0.007(6) 0.014(6)
C02Y 0.060(6) 0.098(9) 0.114(9) 0.048(8) 0.004(6) 0.013(6)
C00Z 0.036(4) 0.050(5) 0.082(6) 0.012(4) 0.014(4) -0.008(3)
C01Z 0.039(4) 0.083(6) 0.059(4) -0.006(4) 0.021(3) 0.011(4)
C02Z 0.192(19) 0.117(12) 0.091(9) -0.025(9) -0.049(11) 0.001(12)
N1 0.024(2) 0.038(3) 0.039(3) 0.003(2) 0.0087(19) 0.003(2)
N2 0.019(2) 0.042(3) 0.042(3) 0.001(2) 0.0035(19) 0.006(2)
N3 0.023(2) 0.033(3) 0.045(3) 0.001(2) 0.0022(19) 0.0030(19)
N4 0.028(2) 0.039(3) 0.038(3) 0.002(2) 0.005(2) -0.003(2)
N5 0.020(2) 0.031(3) 0.046(3) -0.001(2) 0.0061(18) -0.0063(18)
N6 0.025(2) 0.040(3) 0.042(3) 0.001(2) 0.009(2) -0.004(2)
N00D 0.034(3) 0.046(3) 0.052(3) -0.002(3) 0.010(2) -0.002(3)
N00J 0.029(3) 0.052(4) 0.074(4) 0.000(3) 0.003(2) -0.005(3)
N00K 0.041(3) 0.080(5) 0.058(4) 0.011(4) 0.001(3) -0.011(4)
N00M 0.063(5) 0.052(4) 0.095(6) -0.007(4) 0.011(4) -0.003(4)

loop_
_atom_type_symbol
_atom_type_description
_atom_type_scat_dispersion_real
_atom_type_scat_dispersion_imag
_atom_type_scat_source
C C 0.0137 0.0067 'International Tables Vol C Tables 4.2.6.8 and 6.1.1.4'
H H 0.0000 0.0000 'International Tables Vol C Tables 4.2.6.8 and 6.1.1.4'
Al Al 0.1771 0.1873 'International Tables Vol C Tables 4.2.6.8 and 6.1.1.4'
N N 0.0241 0.0134 'International Tables Vol C Tables 4.2.6.8 and 6.1.1.4'
Y Y -0.4654 1.5873 'International Tables Vol C Tables 4.2.6.8 and 6.1.1.4'

loop_
_geom_angle_atom_site_label_1
_geom_angle_atom_site_label_2
_geom_angle_atom_site_label_3
_geom_angle
_geom_angle_site_symmetry_1
_geom_angle_site_symmetry_3
_geom_angle_publ_flag
N5 Y2 N6 57.00(18) . . ?
N5 Y2 C035 104.6(3) . . ?
N6 Y2 C035 161.4(3) . . ?
N5 Y2 C03A 132.2(3) . . ?
N6 Y2 C03A 156.9(2) . . ?
C035 Y2 C03A 34.4(3) . . ?
N5 Y2 Al3 133.58(14) . . ?
N6 Y2 Al3 112.68(15) . . ?
C035 Y2 Al3 77.0(2) . . ?
C03A Y2 Al3 44.5(2) . . ?
N5 Y2 C00S 28.47(18) . . ?
N6 Y2 C00S 28.58(17) . . ?
C035 Y2 C00S 132.9(3) . . ?
C03A Y2 C00S 154.0(3) . . ?
Al3 Y2 C00S 126.65(13) . . ?
N5 Y2 Al4 104.35(14) . . ?
N6 Y2 Al4 139.14(16) . . ?
C035 Y2 Al4 41.8(2) . . ?
C03A Y2 Al4 63.5(2) . . ?
Al3 Y2 Al4 105.80(8) . . ?
C00S Y2 Al4 125.70(13) . . ?
N5 Y2 H03L 85.3(14) . . ?
N6 Y2 H03L 139.2(6) . . ?
C035 Y2 H03L 23.39(12) . . ?
C03A Y2 H03L 47.8(17) . . ?
Al3 Y2 H03L 81(2) . . ?
C00S Y2 H03L 112.2(10) . . ?
Al4 Y2 H03L 59.3(15) . . ?
N3 Y1 N2 56.78(18) . . ?
N3 Y1 C2 104.9(2) . . ?
N2 Y1 C2 161.4(2) . . ?
N3 Y1 C1 132.3(3) . . ?
N2 Y1 C1 156.9(3) . . ?
C2 Y1 C1 34.2(3) . . ?
N3 Y1 C15 28.31(18) . . ?
N2 Y1 C15 28.52(17) . . ?
C2 Y1 C15 133.0(2) . . ?
C1 Y1 C15 153.9(2) . . ?
N3 Y1 H2B 84.9(13) . . ?
N2 Y1 H2B 139.0(5) . . ?
C2 Y1 H2B 23.33(11) . . ?
C1 Y1 H2B 48.5(16) . . ?
C15 Y1 H2B 111.8(10) . . ?
C012 Al3 C011 114.4(5) . . ?
C012 Al3 C02Q 111.7(5) . . ?
C011 Al3 C02Q 108.4(4) . . ?
C012 Al3 C03A 115.5(5) . . ?
C011 Al3 C03A 100.2(4) . . ?
C02Q Al3 C03A 105.8(4) . . ?
C012 Al3 Y2 175.7(4) . . ?
C011 Al3 Y2 69.2(3) . . ?
C02Q Al3 Y2 64.4(2) . . ?
C03A Al3 Y2 65.2(3) . . ?
C10 Al2 C13 115.2(5) . . ?
C10 Al2 C1 115.1(4) . . ?
C13 Al2 C1 100.0(4) . . ?
C10 Al2 C12 111.8(5) . . ?
C13 Al2 C12 107.8(3) . . ?
C1 Al2 C12 105.8(4) . . ?
C6 Al1 C8 119.8(5) . . ?
C6 Al1 C2 107.5(5) . . ?
C8 Al1 C2 106.6(4) . . ?
C6 Al1 C3 110.0(5) . . ?
C8 Al1 C3 103.9(4) . . ?
C2 Al1 C3 108.4(3) . . ?
C034 Al4 C02M 119.4(5) . . ?
C034 Al4 C035 108.2(5) . . ?
C02M Al4 C035 106.2(5) . . ?
C034 Al4 C030 110.2(4) . . ?
C02M Al4 C030 104.4(5) . . ?
C035 Al4 C030 108.0(3) . . ?
C034 Al4 Y2 115.5(3) . . ?
C02M Al4 Y2 125.1(4) . . ?
C035 Al4 Y2 53.6(2) . . ?
C030 Al4 Y2 55.3(2) . . ?
C2 C1 Al2 130.6(6) . . ?
C2 C1 Y1 65.2(4) . . ?
Al2 C1 Y1 70.3(3) . . ?
C2 C1 H1A 112(6) . . ?
Al2 C1 H1A 86(5) . . ?
Y1 C1 H1A 135(4) . . ?
C2 C1 H1B 92(5) . . ?
Al2 C1 H1B 127(5) . . ?
Y1 C1 H1B 115(4) . . ?
H1A C1 H1B 109.4(6) . . ?
C1 C2 Al1 115.3(6) . . ?
C1 C2 Y1 80.6(5) . . ?
Al1 C2 Y1 84.4(3) . . ?
C1 C2 H2A 114(5) . . ?
Al1 C2 H2A 86(6) . . ?
Y1 C2 H2A 165(6) . . ?
C1 C2 H2B 109(5) . . ?
Al1 C2 H2B 121(6) . . ?
Y1 C2 H2B 67(4) . . ?
H2A C2 H2B 109.4(6) . . ?
C4 C3 Al1 101.9(6) . . ?
C4 C3 H3A 111.4 . . ?
Al1 C3 H3A 111.4 . . ?
C4 C3 H3B 111.4 . . ?
Al1 C3 H3B 111.4 . . ?
H3A C3 H3B 109.3 . . ?
C3 C4 H4A 109.5 . . ?
C3 C4 H4B 109.5 . . ?
H4A C4 H4B 109.5 . . ?
C3 C4 H4C 109.5 . . ?
H4A C4 H4C 109.5 . . ?
H4B C4 H4C 109.5 . . ?
C6 C5 H5A 109.5 . . ?
C6 C5 H5B 109.5 . . ?
H5A C5 H5B 109.5 . . ?
C6 C5 H5C 109.5 . . ?
H5A C5 H5C 109.5 . . ?
H5B C5 H5C 109.5 . . ?
C5 C6 Al1 113.0(9) . . ?
C5 C6 H6A 109.0 . . ?
Al1 C6 H6A 109.0 . . ?
C5 C6 H6B 109.0 . . ?
Al1 C6 H6B 109.0 . . ?
H6A C6 H6B 107.8 . . ?
C8 C7 H7A 109.5 . . ?
C8 C7 H7B 109.5 . . ?
H7A C7 H7B 109.5 . . ?
C8 C7 H7C 109.5 . . ?
H7A C7 H7C 109.5 . . ?
H7B C7 H7C 109.5 . . ?
C7 C8 Al1 114.8(9) . . ?
C7 C8 H8A 108.6 . . ?
Al1 C8 H8A 108.6 . . ?
C7 C8 H8B 108.6 . . ?
Al1 C8 H8B 108.6 . . ?
H8A C8 H8B 107.5 . . ?
C10 C9 H9A 109.5 . . ?
C10 C9 H9B 109.5 . . ?
H9A C9 H9B 109.5 . . ?
C10 C9 H9C 109.5 . . ?
H9A C9 H9C 109.5 . . ?
H9B C9 H9C 109.5 . . ?
C02B C010 C00T 121.6(10) . . ?
C02B C010 H010 119.2 . . ?
C00T C010 H010 119.2 . . ?
C9 C10 Al2 117.4(7) . . ?
C9 C10 H10A 107.9 . . ?
Al2 C10 H10A 107.9 . . ?
C9 C10 H10B 107.9 . . ?
Al2 C10 H10B 107.9 . . ?
H10A C10 H10B 107.2 . . ?
C028 C011 Al3 109.0(8) . . ?
C028 C011 H01A 109.9 . . ?
Al3 C011 H01A 109.9 . . ?
C028 C011 H01B 109.9 . . ?
Al3 C011 H01B 109.9 . . ?
H01A C011 H01B 108.3 . . ?
C12 C11 H11A 109.5 . . ?
C12 C11 H11B 109.5 . . ?
H11A C11 H11B 109.5 . . ?
C12 C11 H11C 109.5 . . ?
H11A C11 H11C 109.5 . . ?
H11B C11 H11C 109.5 . . ?
C01Y C012 Al3 118.8(8) . . ?
C01Y C012 H01C 107.6 . . ?
Al3 C012 H01C 107.6 . . ?
C01Y C012 H01D 107.6 . . ?
Al3 C012 H01D 107.6 . . ?
H01C C012 H01D 107.1 . . ?
C11 C12 Al2 108.3(7) . . ?
C11 C12 H12A 110.0 . . ?
Al2 C12 H12A 110.0 . . ?
C11 C12 H12B 110.0 . . ?
Al2 C12 H12B 110.0 . . ?
H12A C12 H12B 108.4 . . ?
C14 C13 Al2 109.1(8) . . ?
C14 C13 H13A 109.9 . . ?
Al2 C13 H13A 109.9 . . ?
C14 C13 H13B 109.9 . . ?
Al2 C13 H13B 109.9 . . ?
H13A C13 H13B 108.3 . . ?
C13 C14 H14A 109.5 . . ?
C13 C14 H14B 109.5 . . ?
H14A C14 H14B 109.5 . . ?
C13 C14 H14C 109.5 . . ?
H14A C14 H14C 109.5 . . ?
H14B C14 H14C 109.5 . . ?
N3 C15 N2 110.4(5) . . ?
N3 C15 N1 124.6(5) . . ?
N2 C15 N1 125.0(6) . . ?
N3 C15 Y1 54.1(3) . . ?
N2 C15 Y1 56.4(3) . . ?
N1 C15 Y1 174.6(4) . . ?
C21 C16 C17 118.4(6) . . ?
C21 C16 N3 119.9(6) . . ?
C17 C16 N3 121.1(6) . . ?
C00Z C017 H01E 109.5 . . ?
C00Z C017 H01F 109.5 . . ?
H01E C017 H01F 109.5 . . ?
C00Z C017 H01G 109.5 . . ?
H01E C017 H01G 109.5 . . ?
H01F C017 H01G 109.5 . . ?
C18 C17 C16 119.3(7) . . ?
C18 C17 C25 117.9(7) . . ?
C16 C17 C25 122.9(6) . . ?
C19 C18 C17 121.4(8) . . ?
C19 C18 H18 119.3 . . ?
C17 C18 H18 119.3 . . ?
C18 C19 C20 119.8(7) . . ?
C18 C19 H19 120.1 . . ?
C20 C19 H19 120.1 . . ?
C19 C20 C21 121.7(8) . . ?
C19 C20 H20 119.2 . . ?
C21 C20 H20 119.2 . . ?
C20 C21 C16 119.4(7) . . ?
C20 C21 C22 117.3(7) . . ?
C16 C21 C22 123.3(6) . . ?
C02H C021 C02K 110.8(8) . . ?
C02H C021 C026 113.3(9) . . ?
C02K C021 C026 106.9(8) . . ?
C02H C021 H021 108.6 . . ?
C02K C021 H021 108.6 . . ?
C026 C021 H021 108.6 . . ?
C23 C22 C21 111.8(7) . . ?
C23 C22 C24 109.5(7) . . ?
C21 C22 C24 110.2(8) . . ?
C23 C22 H22 108.4 . . ?
C21 C22 H22 108.4 . . ?
C24 C22 H22 108.4 . . ?
C22 C23 H23A 109.5 . . ?
C22 C23 H23B 109.5 . . ?
H23A C23 H23B 109.5 . . ?
C22 C23 H23C 109.5 . . ?
H23A C23 H23C 109.5 . . ?
H23B C23 H23C 109.5 . . ?
C22 C24 H24A 109.5 . . ?
C22 C24 H24B 109.5 . . ?
H24A C24 H24B 109.5 . . ?
C22 C24 H24C 109.5 . . ?
H24A C24 H24C 109.5 . . ?
H24B C24 H24C 109.5 . . ?
C27 C25 C17 110.5(7) . . ?
C27 C25 C26 110.9(8) . . ?
C17 C25 C26 110.9(8) . . ?
C27 C25 H25 108.1 . . ?
C17 C25 H25 108.1 . . ?
C26 C25 H25 108.1 . . ?
C021 C026 H02A 109.5 . . ?
C021 C026 H02B 109.5 . . ?
H02A C026 H02B 109.5 . . ?
C021 C026 H02C 109.5 . . ?
H02A C026 H02C 109.5 . . ?
H02B C026 H02C 109.5 . . ?
C25 C26 H26A 109.5 . . ?
C25 C26 H26B 109.5 . . ?
H26A C26 H26B 109.5 . . ?
C25 C26 H26C 109.5 . . ?
H26A C26 H26C 109.5 . . ?
H26B C26 H26C 109.5 . . ?
C25 C27 H27A 109.5 . . ?
C25 C27 H27B 109.5 . . ?
H27A C27 H27B 109.5 . . ?
C25 C27 H27C 109.5 . . ?
H27A C27 H27C 109.5 . . ?
H27B C27 H27C 109.5 . . ?
C29 C28 C33 119.4(6) . . ?
C29 C28 N2 118.8(7) . . ?
C33 C28 N2 121.5(7) . . ?
C011 C028 H02D 109.5 . . ?
C011 C028 H02E 109.5 . . ?
H02D C028 H02E 109.5 . . ?
C011 C028 H02F 109.5 . . ?
H02D C028 H02F 109.5 . . ?
H02E C028 H02F 109.5 . . ?
C30 C29 C28 119.3(9) . . ?
C30 C29 C37 118.9(8) . . ?
C28 C29 C37 121.8(6) . . ?
C31 C30 C29 122.5(10) . . ?
C31 C30 H30 118.7 . . ?
C29 C30 H30 118.7 . . ?
C01M C030 Al4 102.6(7) . . ?
C01M C030 H03A 111.2 . . ?
Al4 C030 H03A 111.2 . . ?
C01M C030 H03B 111.2 . . ?
Al4 C030 H03B 111.2 . . ?
H03A C030 H03B 109.2 . . ?
C30 C31 C32 118.7(8) . . ?
C30 C31 H31 120.7 . . ?
C32 C31 H31 120.7 . . ?
C02Q C031 H03C 109.5 . . ?
C02Q C031 H03D 109.5 . . ?
H03C C031 H03D 109.5 . . ?
C02Q C031 H03E 109.5 . . ?
H03C C031 H03E 109.5 . . ?
H03D C031 H03E 109.5 . . ?
C31 C32 C33 122.7(10) . . ?
C31 C32 H32 118.7 . . ?
C33 C32 H32 118.7 . . ?
C00W C032 H03F 109.5 . . ?
C00W C032 H03G 109.5 . . ?
H03F C032 H03G 109.5 . . ?
C00W C032 H03H 109.5 . . ?
H03F C032 H03H 109.5 . . ?
H03G C032 H03H 109.5 . . ?
C32 C33 C28 117.4(9) . . ?
C32 C33 C34 118.4(8) . . ?
C28 C33 C34 124.2(7) . . ?
C33 C34 C36 111.0(8) . . ?
C33 C34 C35 112.6(9) . . ?
C36 C34 C35 106.3(8) . . ?
C33 C34 H34 108.9 . . ?
C36 C34 H34 108.9 . . ?
C35 C34 H34 108.9 . . ?
C02O C034 Al4 113.0(9) . . ?
C02O C034 H03I 109.0 . . ?
Al4 C034 H03I 109.0 . . ?
C02O C034 H03J 109.0 . . ?
Al4 C034 H03J 109.0 . . ?
H03I C034 H03J 107.8 . . ?
C34 C35 H35A 109.5 . . ?
C34 C35 H35B 109.5 . . ?
H35A C35 H35B 109.5 . . ?
C34 C35 H35C 109.5 . . ?
H35A C35 H35C 109.5 . . ?
H35B C35 H35C 109.5 . . ?
C03A C035 Al4 115.1(6) . . ?
C03A C035 Y2 80.8(5) . . ?
Al4 C035 Y2 84.6(3) . . ?
C03A C035 H03K 108(6) . . ?
Al4 C035 H03K 93(5) . . ?
Y2 C035 H03K 171(5) . . ?
C03A C035 H03L 106(5) . . ?
Al4 C035 H03L 124(6) . . ?
Y2 C035 H03L 65(4) . . ?
H03K C035 H03L 109.5(6) . . ?
C34 C36 H36A 109.5 . . ?
C34 C36 H36B 109.5 . . ?
H36A C36 H36B 109.5 . . ?
C34 C36 H36C 109.5 . . ?
H36A C36 H36C 109.5 . . ?
H36B C36 H36C 109.5 . . ?
C29 C37 C38 113.1(9) . . ?
C29 C37 C39 110.5(9) . . ?
C38 C37 C39 109.6(9) . . ?
C29 C37 H37 107.9 . . ?
C38 C37 H37 107.9 . . ?
C39 C37 H37 107.9 . . ?
C37 C38 H38A 109.5 . . ?
C37 C38 H38B 109.5 . . ?
H38A C38 H38B 109.5 . . ?
C37 C38 H38C 109.5 . . ?
H38A C38 H38C 109.5 . . ?
H38B C38 H38C 109.5 . . ?
C01W C038 H138 109.5 . . ?
C01W C038 H139 109.5 . . ?
H138 C038 H139 109.5 . . ?
C01W C038 H03M 109.5 . . ?
H138 C038 H03M 109.5 . . ?
H139 C038 H03M 109.5 . . ?
C37 C39 H39A 109.5 . . ?
C37 C39 H39B 109.5 . . ?
H39A C39 H39B 109.5 . . ?
C37 C39 H39C 109.5 . . ?
H39A C39 H39C 109.5 . . ?
H39B C39 H39C 109.5 . . ?
N1 C40 C41 115.6(5) . . ?
N1 C40 H40A 108.4 . . ?
C41 C40 H40A 108.4 . . ?
N1 C40 H40B 108.4 . . ?
C41 C40 H40B 108.4 . . ?
H40A C40 H40B 107.5 . . ?
C46 C41 C42 119.2(8) . . ?
C46 C41 C40 122.1(6) . . ?
C42 C41 C40 118.4(7) . . ?
C41 C42 C43 119.1(10) . . ?
C41 C42 H42 120.4 . . ?
C43 C42 H42 120.4 . . ?
C44 C43 C42 120.1(9) . . ?
C44 C43 H43 120.0 . . ?
C42 C43 H43 120.0 . . ?
C45 C44 C43 119.2(9) . . ?
C45 C44 H44 120.4 . . ?
C43 C44 H44 120.4 . . ?
C44 C45 C46 121.9(11) . . ?
C44 C45 H45 119.1 . . ?
C46 C45 H45 119.1 . . ?
C41 C46 C45 120.5(9) . . ?
C41 C46 H46 119.7 . . ?
C45 C46 H46 119.7 . . ?
N1 C47 C48 115.1(6) . . ?
N1 C47 H47A 108.5 . . ?
C48 C47 H47A 108.5 . . ?
N1 C47 H47B 108.5 . . ?
C48 C47 H47B 108.5 . . ?
H47A C47 H47B 107.5 . . ?
C53 C48 C49 119.2(8) . . ?
C53 C48 C47 121.6(9) . . ?
C49 C48 C47 119.2(8) . . ?
C48 C49 C50 121.4(11) . . ?
C48 C49 H49 119.3 . . ?
C50 C49 H49 119.3 . . ?
C51 C50 C49 119.6(13) . . ?
C51 C50 H50 120.2 . . ?
C49 C50 H50 120.2 . . ?
C50 C51 C52 120.1(10) . . ?
C50 C51 H51 119.9 . . ?
C52 C51 H51 119.9 . . ?
C51 C52 C53 120.8(12) . . ?
C51 C52 H52 119.6 . . ?
C53 C52 H52 119.6 . . ?
C48 C53 C52 118.8(12) . . ?
C48 C53 H53 120.6 . . ?
C52 C53 H53 120.6 . . ?
C035 C03A Al3 130.1(6) . . ?
C035 C03A Y2 64.9(5) . . ?
Al3 C03A Y2 70.3(3) . . ?
C035 C03A H03N 108(6) . . ?
Al3 C03A H03N 105(5) . . ?
Y2 C03A H03N 157(4) . . ?
C035 C03A H03O 103(5) . . ?
Al3 C03A H03O 100(5) . . ?
Y2 C03A H03O 94(4) . . ?
H03N C03A H03O 109.4(6) . . ?
C010 C02B C01I 119.7(7) . . ?
C010 C02B H02G 120.2 . . ?
C01I C02B H02G 120.2 . . ?
C01E C00C N00M 118.5(8) . . ?
C01E C00C N00J 119.4(7) . . ?
N00M C00C N00J 121.9(6) . . ?
N4 C01C N00K 114.9(6) . . ?
N4 C01C H01H 108.6 . . ?
N00K C01C H01H 108.6 . . ?
N4 C01C H01I 108.6 . . ?
N00K C01C H01I 108.6 . . ?
H01H C01C H01I 107.5 . . ?
C00C C01E C00Q 120.4(9) . . ?
C00C C01E H01J 119.8 . . ?
C00Q C01E H01J 119.8 . . ?
C02Y C02F N00K 122.6(12) . . ?
C02Y C02F H02H 118.7 . . ?
N00K C02F H02H 118.7 . . ?
C01W C02G H02I 109.5 . . ?
C01W C02G H02J 109.5 . . ?
H02I C02G H02J 109.5 . . ?
C01W C02G H02K 109.5 . . ?
H02I C02G H02K 109.5 . . ?
H02J C02G H02K 109.5 . . ?
C01N C01H C00Q 121.2(9) . . ?
C01N C01H H01K 119.4 . . ?
C00Q C01H H01K 119.4 . . ?
C01I C02H C01U 117.0(9) . . ?
C01I C02H C021 117.7(8) . . ?
C01U C02H C021 125.4(7) . . ?
C02B C01I C02H 122.0(9) . . ?
C02B C01I H01L 119.0 . . ?
C02H C01I H01L 119.0 . . ?
C01Z C01J C00O 122.0(7) . . ?
C01Z C01J H01M 119.0 . . ?
C00O C01J H01M 119.0 . . ?
C00W C01K H01N 109.5 . . ?
C00W C01K H01O 109.5 . . ?
H01N C01K H01O 109.5 . . ?
C00W C01K H01P 109.5 . . ?
H01N C01K H01P 109.5 . . ?
H01O C01K H01P 109.5 . . ?
C021 C02K H02L 109.5 . . ?
C021 C02K H02M 109.5 . . ?
H02L C02K H02M 109.5 . . ?
C021 C02K H02N 109.5 . . ?
H02L C02K H02N 109.5 . . ?
H02M C02K H02N 109.5 . . ?
C030 C01M H01Q 109.5 . . ?
C030 C01M H01R 109.5 . . ?
H01Q C01M H01R 109.5 . . ?
C030 C01M H01S 109.5 . . ?
H01Q C01M H01S 109.5 . . ?
H01R C01M H01S 109.5 . . ?
C02Z C02M Al4 114.6(10) . . ?
C02Z C02M H02O 108.6 . . ?
Al4 C02M H02O 108.6 . . ?
C02Z C02M H02P 108.6 . . ?
Al4 C02M H02P 108.6 . . ?
H02O C02M H02P 107.6 . . ?
C01H C01N N00M 120.5(11) . . ?
C01H C01N H01T 119.7 . . ?
N00M C01N H01T 119.7 . . ?
C02U C02N C01T 119.9(12) . . ?
C02U C02N H02Q 120.0 . . ?
C01T C02N H02Q 120.0 . . ?
C01J C00O N00D 119.3(7) . . ?
C01J C00O C00Z 117.7(7) . . ?
N00D C00O C00Z 123.0(6) . . ?
C034 C02O H02R 109.5 . . ?
C034 C02O H02S 109.5 . . ?
H02R C02O H02S 109.5 . . ?
C034 C02O H02T 109.5 . . ?
H02R C02O H02T 109.5 . . ?
H02S C02O H02T 109.5 . . ?
C01H C00Q C01E 119.2(9) . . ?
C01H C00Q H00Q 120.4 . . ?
C01E C00Q H00Q 120.4 . . ?
C031 C02Q Al3 110.5(7) . . ?
C031 C02Q H02U 109.5 . . ?
Al3 C02Q H02U 109.5 . . ?
C031 C02Q H02V 109.5 . . ?
Al3 C02Q H02V 109.5 . . ?
H02U C02Q H02V 108.1 . . ?
N6 C00S N5 111.0(5) . . ?
N6 C00S N4 125.0(5) . . ?
N5 C00S N4 124.0(5) . . ?
N6 C00S Y2 56.7(3) . . ?
N5 C00S Y2 54.4(3) . . ?
N4 C00S Y2 174.7(4) . . ?
C010 C00T C01U 119.1(9) . . ?
C010 C00T C01W 118.6(8) . . ?
C01U C00T C01W 122.3(6) . . ?
N00K C01T C02N 120.0(12) . . ?
N00K C01T H01U 120.0 . . ?
C02N C01T H01U 120.0 . . ?
C00T C01U N6 118.5(6) . . ?
C00T C01U C02H 120.6(6) . . ?
N6 C01U C02H 120.4(7) . . ?
C02N C02U C02Y 122.0(11) . . ?
C02N C02U H02W 119.0 . . ?
C02Y C02U H02W 119.0 . . ?
C01X C00V N00D 119.8(7) . . ?
C01X C00V C00W 117.8(7) . . ?
N00D C00V C00W 122.5(6) . . ?
C00Z C01V H01V 109.5 . . ?
C00Z C01V H01W 109.5 . . ?
H01V C01V H01W 109.5 . . ?
C00Z C01V H01X 109.5 . . ?
H01V C01V H01X 109.5 . . ?
H01W C01V H01X 109.5 . . ?
C01K C00W C032 110.7(8) . . ?
C01K C00W C00V 110.1(7) . . ?
C032 C00W C00V 110.9(8) . . ?
C01K C00W H00W 108.4 . . ?
C032 C00W H00W 108.4 . . ?
C00V C00W H00W 108.4 . . ?
C00T C01W C038 113.1(9) . . ?
C00T C01W C02G 111.2(9) . . ?
C038 C01W C02G 108.6(10) . . ?
C00T C01W H01Y 107.9 . . ?
C038 C01W H01Y 107.9 . . ?
C02G C01W H01Y 107.9 . . ?
C01Z C01X C00V 121.3(8) . . ?
C01Z C01X H01Z 119.3 . . ?
C00V C01X H01Z 119.3 . . ?
C012 C01Y H01$ 109.5 . . ?
C012 C01Y H01: 109.5 . . ?
H01$ C01Y H01: 109.5 . . ?
C012 C01Y H01 109.5 . . ?
H01$ C01Y H01 109.5 . . ?
H01: C01Y H01 109.5 . . ?
C02U C02Y C02F 117.4(13) . . ?
C02U C02Y H02Y 121.3 . . ?
C02F C02Y H02Y 121.3 . . ?
C00O C00Z C017 110.7(7) . . ?
C00O C00Z C01V 111.4(8) . . ?
C017 C00Z C01V 108.1(7) . . ?
C00O C00Z H00Z 108.8 . . ?
C017 C00Z H00Z 108.8 . . ?
C01V C00Z H00Z 108.8 . . ?
C01J C01Z C01X 119.3(7) . . ?
C01J C01Z H0AA 120.3 . . ?
C01X C01Z H0AA 120.3 . . ?
C02M C02Z H02$ 109.5 . . ?
C02M C02Z H02: 109.5 . . ?
H02$ C02Z H02: 109.5 . . ?
C02M C02Z H02 109.5 . . ?
H02$ C02Z H02 109.5 . . ?
H02: C02Z H02 109.5 . . ?
C15 N1 C40 120.1(5) . . ?
C15 N1 C47 121.9(5) . . ?
C40 N1 C47 116.6(5) . . ?
C15 N2 C28 130.7(5) . . ?
C15 N2 Y1 95.1(4) . . ?
C28 N2 Y1 134.0(4) . . ?
C15 N3 C16 126.3(5) . . ?
C15 N3 Y1 97.5(3) . . ?
C16 N3 Y1 130.5(4) . . ?
C00S N4 N00J 120.7(5) . . ?
C00S N4 C01C 122.0(5) . . ?
N00J N4 C01C 115.6(5) . . ?
C00S N5 N00D 127.0(5) . . ?
C00S N5 Y2 97.2(3) . . ?
N00D N5 Y2 130.0(4) . . ?
C00S N6 C01U 130.7(6) . . ?
C00S N6 Y2 94.7(4) . . ?
C01U N6 Y2 134.4(4) . . ?
C00O N00D C00V 118.3(6) . . ?
C00O N00D N5 120.2(6) . . ?
C00V N00D N5 121.2(6) . . ?
N4 N00J C00C 116.4(5) . . ?
N4 N00J H00J 112.0 . . ?
C00C N00J H00J 111.9 . . ?
C01T N00K C02F 118.0(9) . . ?
C01T N00K C01C 122.5(9) . . ?
C02F N00K C01C 119.4(8) . . ?
C01N N00M C00C 120.1(9) . . ?
C01N N00M H00M 119.9 . . ?
C00C N00M H00M 119.9 . . ?

loop_
_geom_bond_atom_site_label_1
_geom_bond_atom_site_label_2
_geom_bond_distance
_geom_bond_site_symmetry_2
_geom_bond_publ_flag
Y2 N5 2.310(5) . ?
Y2 N6 2.366(6) . ?
Y2 C035 2.468(9) . ?
Y2 C03A 2.691(9) . ?
Y2 Al3 2.792(3) . ?
Y2 C00S 2.819(6) . ?
Y2 Al4 3.053(3) . ?
Y2 H03L 2.24(6) . ?
Y1 N3 2.306(5) . ?
Y1 N2 2.358(5) . ?
Y1 C2 2.475(9) . ?
Y1 C1 2.689(9) . ?
Y1 C15 2.820(6) . ?
Y1 H2B 2.27(6) . ?
Al3 C012 1.945(10) . ?
Al3 C011 2.029(9) . ?
Al3 C02Q 2.063(9) . ?
Al3 C03A 2.076(9) . ?
Al2 C10 1.955(9) . ?
Al2 C13 2.019(9) . ?
Al2 C1 2.071(10) . ?
Al2 C12 2.083(9) . ?
Al1 C6 1.977(12) . ?
Al1 C8 2.023(11) . ?
Al1 C2 2.047(10) . ?
Al1 C3 2.108(8) . ?
Al4 C034 1.972(11) . ?
Al4 C02M 2.030(11) . ?
Al4 C035 2.046(10) . ?
Al4 C030 2.096(9) . ?
C1 C2 1.533(13) . ?
C1 H1A 0.980(3) . ?
C1 H1B 0.980(3) . ?
C2 H2A 0.980(3) . ?
C2 H2B 0.980(3) . ?
C3 C4 1.524(12) . ?
C3 H3A 0.9900 . ?
C3 H3B 0.9900 . ?
C4 H4A 0.9800 . ?
C4 H4B 0.9800 . ?
C4 H4C 0.9800 . ?
C5 C6 1.539(18) . ?
C5 H5A 0.9800 . ?
C5 H5B 0.9800 . ?
C5 H5C 0.9800 . ?
C6 H6A 0.9900 . ?
C6 H6B 0.9900 . ?
C7 C8 1.528(3) . ?
C7 H7A 0.9800 . ?
C7 H7B 0.9800 . ?
C7 H7C 0.9800 . ?
C8 H8A 0.9900 . ?
C8 H8B 0.9900 . ?
C9 C10 1.529(3) . ?
C9 H9A 0.9800 . ?
C9 H9B 0.9800 . ?
C9 H9C 0.9800 . ?
C010 C02B 1.372(16) . ?
C010 C00T 1.392(11) . ?
C010 H010 0.9500 . ?
C10 H10A 0.9900 . ?
C10 H10B 0.9900 . ?
C011 C028 1.515(15) . ?
C011 H01A 0.9900 . ?
C011 H01B 0.9900 . ?
C11 C12 1.528(3) . ?
C11 H11A 0.9800 . ?
C11 H11B 0.9800 . ?
C11 H11C 0.9800 . ?
C012 C01Y 1.513(16) . ?
C012 H01C 0.9900 . ?
C012 H01D 0.9900 . ?
C12 H12A 0.9900 . ?
C12 H12B 0.9900 . ?
C13 C14 1.518(15) . ?
C13 H13A 0.9900 . ?
C13 H13B 0.9900 . ?
C14 H14A 0.9800 . ?
C14 H14B 0.9800 . ?
C14 H14C 0.9800 . ?
C15 N3 1.349(8) . ?
C15 N2 1.352(7) . ?
C15 N1 1.383(8) . ?
C16 C21 1.409(9) . ?
C16 C17 1.417(10) . ?
C16 N3 1.437(8) . ?
C017 C00Z 1.545(13) . ?
C017 H01E 0.9800 . ?
C017 H01F 0.9800 . ?
C017 H01G 0.9800 . ?
C17 C18 1.403(10) . ?
C17 C25 1.533(10) . ?
C18 C19 1.359(13) . ?
C18 H18 0.9500 . ?
C19 C20 1.364(14) . ?
C19 H19 0.9500 . ?
C20 C21 1.398(10) . ?
C20 H20 0.9500 . ?
C21 C22 1.520(11) . ?
C021 C02H 1.490(14) . ?
C021 C02K 1.523(13) . ?
C021 C026 1.535(13) . ?
C021 H021 1.0000 . ?
C22 C23 1.519(13) . ?
C22 C24 1.558(14) . ?
C22 H22 1.0000 . ?
C23 H23A 0.9800 . ?
C23 H23B 0.9800 . ?
C23 H23C 0.9800 . ?
C24 H24A 0.9800 . ?
C24 H24B 0.9800 . ?
C24 H24C 0.9800 . ?
C25 C27 1.520(13) . ?
C25 C26 1.544(13) . ?
C25 H25 1.0000 . ?
C026 H02A 0.9800 . ?
C026 H02B 0.9800 . ?
C026 H02C 0.9800 . ?
C26 H26A 0.9800 . ?
C26 H26B 0.9800 . ?
C26 H26C 0.9800 . ?
C27 H27A 0.9800 . ?
C27 H27B 0.9800 . ?
C27 H27C 0.9800 . ?
C28 C29 1.417(11) . ?
C28 C33 1.429(11) . ?
C28 N2 1.429(8) . ?
C028 H02D 0.9800 . ?
C028 H02E 0.9800 . ?
C028 H02F 0.9800 . ?
C29 C30 1.378(11) . ?
C29 C37 1.514(13) . ?
C30 C31 1.367(16) . ?
C30 H30 0.9500 . ?
C030 C01M 1.511(12) . ?
C030 H03A 0.9900 . ?
C030 H03B 0.9900 . ?
C31 C32 1.380(17) . ?
C31 H31 0.9500 . ?
C031 C02Q 1.504(12) . ?
C031 H03C 0.9800 . ?
C031 H03D 0.9800 . ?
C031 H03E 0.9800 . ?
C32 C33 1.403(12) . ?
C32 H32 0.9500 . ?
C032 C00W 1.530(13) . ?
C032 H03F 0.9800 . ?
C032 H03G 0.9800 . ?
C032 H03H 0.9800 . ?
C33 C34 1.500(13) . ?
C34 C36 1.539(14) . ?
C34 C35 1.551(13) . ?
C34 H34 1.0000 . ?
C034 C02O 1.547(17) . ?
C034 H03I 0.9900 . ?
C034 H03J 0.9900 . ?
C35 H35A 0.9800 . ?
C35 H35B 0.9800 . ?
C35 H35C 0.9800 . ?
C035 C03A 1.539(13) . ?
C035 H03K 0.980(3) . ?
C035 H03L 0.980(3) . ?
C36 H36A 0.9800 . ?
C36 H36B 0.9800 . ?
C36 H36C 0.9800 . ?
C37 C38 1.523(16) . ?
C37 C39 1.533(13) . ?
C37 H37 1.0000 . ?
C38 H38A 0.9800 . ?
C38 H38B 0.9800 . ?
C38 H38C 0.9800 . ?
C038 C01W 1.524(16) . ?
C038 H138 0.9800 . ?
C038 H139 0.9800 . ?
C038 H03M 0.9800 . ?
C39 H39A 0.9800 . ?
C39 H39B 0.9800 . ?
C39 H39C 0.9800 . ?
C40 N1 1.461(7) . ?
C40 C41 1.524(10) . ?
C40 H40A 0.9900 . ?
C40 H40B 0.9900 . ?
C41 C46 1.373(11) . ?
C41 C42 1.384(10) . ?
C42 C43 1.422(14) . ?
C42 H42 0.9500 . ?
C43 C44 1.380(17) . ?
C43 H43 0.9500 . ?
C44 C45 1.344(16) . ?
C44 H44 0.9500 . ?
C45 C46 1.380(12) . ?
C45 H45 0.9500 . ?
C46 H46 0.9500 . ?
C47 N1 1.467(9) . ?
C47 C48 1.509(9) . ?
C47 H47A 0.9900 . ?
C47 H47B 0.9900 . ?
C48 C53 1.368(12) . ?
C48 C49 1.383(14) . ?
C49 C50 1.390(14) . ?
C49 H49 0.9500 . ?
C50 C51 1.33(2) . ?
C50 H50 0.9500 . ?
C51 C52 1.39(2) . ?
C51 H51 0.9500 . ?
C52 C53 1.393(16) . ?
C52 H52 0.9500 . ?
C53 H53 0.9500 . ?
C03A H03N 0.980(3) . ?
C03A H03O 0.980(3) . ?
C02B C01I 1.393(17) . ?
C02B H02G 0.9500 . ?
C00C C01E 1.383(11) . ?
C00C N00M 1.397(11) . ?
C00C N00J 1.511(10) . ?
C01C N4 1.484(9) . ?
C01C N00K 1.508(10) . ?
C01C H01H 0.9900 . ?
C01C H01I 0.9900 . ?
C01E C00Q 1.406(14) . ?
C01E H01J 0.9500 . ?
C02F C02Y 1.370(15) . ?
C02F N00K 1.389(14) . ?
C02F H02H 0.9500 . ?
C02G C01W 1.529(14) . ?
C02G H02I 0.9800 . ?
C02G H02J 0.9800 . ?
C02G H02K 0.9800 . ?
C01H C01N 1.348(17) . ?
C01H C00Q 1.366(17) . ?
C01H H01K 0.9500 . ?
C02H C01I 1.397(11) . ?
C02H C01U 1.443(11) . ?
C01I H01L 0.9500 . ?
C01J C01Z 1.361(14) . ?
C01J C00O 1.401(9) . ?
C01J H01M 0.9500 . ?
C01K C00W 1.526(13) . ?
C01K H01N 0.9800 . ?
C01K H01O 0.9800 . ?
C01K H01P 0.9800 . ?
C02K H02L 0.9800 . ?
C02K H02M 0.9800 . ?
C02K H02N 0.9800 . ?
C01M H01Q 0.9800 . ?
C01M H01R 0.9800 . ?
C01M H01S 0.9800 . ?
C02M C02Z 1.528(3) . ?
C02M H02O 0.9900 . ?
C02M H02P 0.9900 . ?
C01N N00M 1.386(12) . ?
C01N H01T 0.9500 . ?
C02N C02U 1.35(2) . ?
C02N C01T 1.394(17) . ?
C02N H02Q 0.9500 . ?
C00O N00D 1.409(9) . ?
C00O C00Z 1.506(11) . ?
C02O H02R 0.9800 . ?
C02O H02S 0.9800 . ?
C02O H02T 0.9800 . ?
C00Q H00Q 0.9500 . ?
C02Q H02U 0.9900 . ?
C02Q H02V 0.9900 . ?
C00S N6 1.353(8) . ?
C00S N5 1.354(8) . ?
C00S N4 1.369(8) . ?
C00T C01U 1.399(11) . ?
C00T C01W 1.503(13) . ?
C01T N00K 1.350(13) . ?
C01T H01U 0.9500 . ?
C01U N6 1.439(8) . ?
C02U C02Y 1.35(2) . ?
C02U H02W 0.9500 . ?
C00V C01X 1.390(10) . ?
C00V N00D 1.419(9) . ?
C00V C00W 1.537(10) . ?
C01V C00Z 1.551(13) . ?
C01V H01V 0.9800 . ?
C01V H01W 0.9800 . ?
C01V H01X 0.9800 . ?
C00W H00W 1.0000 . ?
C01W H01Y 1.0000 . ?
C01X C01Z 1.378(13) . ?
C01X H01Z 0.9500 . ?
C01Y H01$ 0.9800 . ?
C01Y H01: 0.9800 . ?
C01Y H01 0.9800 . ?
C02Y H02Y 0.9500 . ?
C00Z H00Z 1.0000 . ?
C01Z H0AA 0.9500 . ?
C02Z H02$ 0.9800 . ?
C02Z H02: 0.9800 . ?
C02Z H02 0.9800 . ?
N4 N00J 1.462(8) . ?
N5 N00D 1.432(7) . ?
N00J H00J 0.8801 . ?
N00M H00M 0.8800 . ?
